data_1550748
loop_
_publ_author_name
'Fukuda, K.'
'Tsunoda, Y.'
'Urushihara, D.'
'Asaka, T.'
'Yoshida, H.'

_publ_section_title
;
 Flux growth of doped lanthanum silicate oxyapatite crystals with
 hexagonal tabular morphology
;
_journal_name_full 'Journal of the Ceramic Society of Japan'
_journal_page_first 143
_journal_page_last 149
_journal_volume 127
_journal_year 2019
_chemical_formula_sum 'F0.2326 K0.8464 La9.113 O25.7674 Si5.895'
_chemical_name_common La9.113K0.8464Si5.895O25.7674F0.2326
_space_group_IT_number 176
_space_group_name_H-M_alt 'P 63/m'
_symmetry_space_group_name_Hall '-P 6c'
_symmetry_space_group_name_H-M 'P 63/m'
_cell_angle_alpha 90
_cell_angle_beta 90
_cell_angle_gamma 120
_cell_formula_units_Z 1
_cell_length_a 9.7078(2)
_cell_length_b 9.7078(2)
_cell_length_c 7.2393(1)
_cell_volume 590.839(19)
_cod_data_source_file La9K1Si6O26F.cif
_cod_data_source_block LKSiOF
_cod_original_formula_sum 'La9.113 K0.8464 Si5.895 O25.7674 F0.2326'
_cod_database_code 1550748

loop_
_space_group_symop_operation_xyz
'x, y, z'
'-x, -y, -z'
'-y, x-y, z'
'y, -x+y, -z'
'-x+y, -x, z'
'x-y, x, -z'
'-x, -y, z+1/2'
'x, y, -z+1/2'
'y, -x+y, z+1/2'
'-y, x-y, -z+1/2'
'x-y, x, z+1/2'
'-x+y, -x, -z+1/2'

loop_
_atom_site_label
_atom_site_occupancy
_atom_site_fract_x
_atom_site_fract_y
_atom_site_fract_z
_atom_site_adp_type
_atom_site_U_iso_or_equiv
_atom_site_type_symbol
LaK 0.7782(17) 0.333333 0.666667 0.00142(4) Uiso 0.00879(6) La
LaK 0.2116(17) 0.333333 0.666667 0.00142(4) Uiso 0.00879(6) K
La 1.0 0.24265(2) 0.22934(2) 0.250000 Uiso 0.00705(5) La
Si 0.9826(8) 0.02906(11) 0.40015(11) 0.250000 Uiso 0.0058(2) Si
O1 1.0 0.1198(3) 0.5931(4) 0.250000 Uiso 0.0124(8) O
O2 1.0 0.4832(4) 0.1627(4) 0.250000 Uiso 0.0176(9) O
O3A 0.30(2) 0.0683(16) 0.3142(18) 0.0854(16) Uiso 0.0117(15) O
O3B 0.70(2) 0.0954(7) 0.3520(9) 0.0657(7) Uiso 0.0117(15) O
OF 0.8837(6) 0.000000 0.000000 0.250000 Uiso 0.042(3) O
OF 0.1163(6) 0.000000 0.000000 0.250000 Uiso 0.042(3) F

loop_
_atom_site_aniso_label
_atom_site_aniso_U_11
_atom_site_aniso_U_22
_atom_site_aniso_U_33
_atom_site_aniso_U_12
_atom_site_aniso_U_13
_atom_site_aniso_U_23
LaK 0.00840(7) 0.0084(7) 0.00956(8) 0.00420(4) 0.00000 0.00000
LaK 0.00840(7) 0.0084(7) 0.00956(8) 0.00420(4) 0.00000 0.00000
La 0.00721(7) 0.00788(7) 0.00704(5) 0.00450(5) 0.00000 0.00000
Si 0.0048(3) 0.0058(3) 0.0069(2) 0.0026(3) 0.00000 0.00000
O1 0.0129(10) 0.0065(9) 0.0180(9) 0.0049(8) 0.00000 0.00000
O2 0.0178(13) 0.0071(10) 0.0214(11) 0.0013(9) 0.00000 0.00000
O3A 0.0102(16) 0.016(2) 0.0097(10) 0.0074(16) -0.0020(10) -0.0052(12)
O3B 0.0102(16) 0.016(2) 0.0097(10) 0.0074(16) -0.0020(10) -0.0052(12)
OF 0.0122(15) 0.0122(15) 0.103(8) 0.0061(8) 0.00000 0.00000
OF 0.0122(15) 0.0122(15) 0.103(8) 0.0061(8) 0.00000 0.00000
